data_4084340
loop_
_publ_author_name
'Yang, Haifeng'
'Lin, Tzu-Pin'
'Gabba\?\"i, Fran\,cois P.'

_publ_section_title
;
 Telluroether to Telluroxide Conversion in the Coordination Sphere of a
 Metal: Oxidation-Induced Umpolung of a Te--Au Bond
;
_journal_issue 17
_journal_name_full Organometallics
_journal_page_first 4368
_journal_paper_doi 10.1021/om5003073
_journal_volume 33
_journal_year 2014
_chemical_formula_sum 'C55 H45 Au Cl3 P3 Te'
_chemical_formula_weight 1229.74
_chemical_name_common tep2aupcl
_chemical_name_systematic
; 
 ? 
;
_space_group_IT_number 2
_symmetry_cell_setting triclinic
_symmetry_space_group_name_Hall '-P 1'
_symmetry_space_group_name_H-M 'P -1'
_atom_sites_solution_hydrogens geom
_atom_sites_solution_primary direct
_atom_sites_solution_secondary difmap
_audit_creation_method SHELXL-97
_cell_angle_alpha 84.254(7)
_cell_angle_beta 85.540(6)
_cell_angle_gamma 71.043(6)
_cell_formula_units_Z 2
_cell_length_a 11.071(7)
_cell_length_b 14.325(8)
_cell_length_c 16.138(9)
_cell_measurement_temperature 110(2)
_cell_volume 2406(2)
_computing_cell_refinement 'Bruker APEX'
_computing_data_collection 'Bruker APEX'
_computing_data_reduction 'Bruker APEX'
_computing_molecular_graphics 'Bruker SHELXTL'
_computing_publication_material 'Bruker SHELXTL'
_computing_structure_refinement 'SHELXL-97 (Sheldrick, 2008)'
_computing_structure_solution 'SHELXS-97 (Sheldrick, 2008)'
_diffrn_ambient_temperature 110(2)
_diffrn_measured_fraction_theta_full 0.966
_diffrn_measured_fraction_theta_max 0.966
_diffrn_measurement_device_type 'CCD area detector'
_diffrn_measurement_method 'phi and omega scans'
_diffrn_radiation_monochromator graphite
_diffrn_radiation_source 'fine-focus sealed tube'
_diffrn_radiation_type MoK\a
_diffrn_radiation_wavelength 0.71073
_diffrn_reflns_av_R_equivalents 0.0913
_diffrn_reflns_av_sigmaI/netI 0.1363
_diffrn_reflns_limit_h_max 14
_diffrn_reflns_limit_h_min -14
_diffrn_reflns_limit_k_max 19
_diffrn_reflns_limit_k_min -18
_diffrn_reflns_limit_l_max 21
_diffrn_reflns_limit_l_min -21
_diffrn_reflns_number 28895
_diffrn_reflns_theta_full 28.45
_diffrn_reflns_theta_max 28.45
_diffrn_reflns_theta_min 1.89
_exptl_absorpt_coefficient_mu 3.956
_exptl_absorpt_correction_T_max 0.9251
_exptl_absorpt_correction_T_min 0.7426
_exptl_absorpt_correction_type multi-scan
_exptl_absorpt_process_details sadabs
_exptl_crystal_colour yellow
_exptl_crystal_density_diffrn 1.698
_exptl_crystal_density_method 'not measured'
_exptl_crystal_description block
_exptl_crystal_F_000 1204
_exptl_crystal_size_max 0.08
_exptl_crystal_size_mid 0.06
_exptl_crystal_size_min 0.02
_refine_diff_density_max 4.953
_refine_diff_density_min -2.482
_refine_diff_density_rms 0.221
_refine_ls_extinction_method none
_refine_ls_goodness_of_fit_ref 1.005
_refine_ls_hydrogen_treatment constr
_refine_ls_matrix_type full
_refine_ls_number_parameters 568
_refine_ls_number_reflns 11720
_refine_ls_number_restraints 0
_refine_ls_restrained_S_all 1.005
_refine_ls_R_factor_all 0.1156
_refine_ls_R_factor_gt 0.0685
_refine_ls_shift/su_max 0.001
_refine_ls_shift/su_mean 0.000
_refine_ls_structure_factor_coef Fsqd
_refine_ls_weighting_details 'calc w=1/[\s^2^(Fo^2^)+(0.0843P)^2^+0.0000P] where P=(Fo^2^+2Fc^2^)/3'
_refine_ls_weighting_scheme calc
_refine_ls_wR_factor_gt 0.1637
_refine_ls_wR_factor_ref 0.1897
_reflns_number_gt 7364
_reflns_number_total 11720
_reflns_threshold_expression >2sigma(I)
_cod_data_source_file om5003073_si_002.cif
_cod_data_source_block 2Cl
_cod_depositor_comments 'Adding full bibliography for 4084339--4084341.cif.'
_cod_original_sg_symbol_H-M P-1
_cod_database_code 4084340

loop_
_symmetry_equiv_pos_as_xyz
'x, y, z'
'-x, -y, -z'

loop_
_atom_site_label
_atom_site_type_symbol
_atom_site_fract_x
_atom_site_fract_y
_atom_site_fract_z
_atom_site_U_iso_or_equiv
_atom_site_adp_type
_atom_site_occupancy
_atom_site_symmetry_multiplicity
_atom_site_calc_flag
_atom_site_refinement_flags
Au1 Au 0.19313(3) 0.17960(3) 0.26666(2) 0.02948(12) Uani 1 1 d .
Te1 Te 0.42764(5) 0.13766(5) 0.15874(4) 0.03171(17) Uani 1 1 d .
P1 P 0.1193(2) 0.31582(18) 0.16413(15) 0.0267(5) Uani 1 1 d .
P3 P 0.1636(2) 0.20554(18) 0.40834(15) 0.0283(5) Uani 1 1 d .
P2 P 0.2064(2) 0.02443(17) 0.21548(15) 0.0284(5) Uani 1 1 d .
Cl1 Cl 0.5904(2) 0.2428(2) 0.23871(16) 0.0444(6) Uani 1 1 d .
C7 C 0.0289(8) 0.4343(7) 0.2046(6) 0.030(2) Uani 1 1 d .
C37 C 0.2356(8) 0.2931(7) 0.4396(6) 0.031(2) Uani 1 1 d .
C13 C 0.0158(8) 0.2977(7) 0.0893(6) 0.031(2) Uani 1 1 d .
C1 C 0.3721(8) 0.2790(7) 0.0922(6) 0.029(2) Uani 1 1 d .
C32 C 0.0972(9) -0.1289(7) 0.2381(6) 0.037(2) Uani 1 1 d .
H32A H 0.1819 -0.1731 0.2320 0.045 Uiso 1 1 calc R
C36 C -0.0474(8) 0.0365(7) 0.2386(6) 0.034(2) Uani 1 1 d .
H36A H -0.0619 0.1058 0.2354 0.041 Uiso 1 1 calc R
C18 C 0.0452(9) 0.2948(7) 0.0053(6) 0.037(2) Uani 1 1 d .
H18A H 0.1210 0.3069 -0.0175 0.044 Uiso 1 1 calc R
C42 C 0.3547(9) 0.2897(8) 0.4035(6) 0.037(2) Uani 1 1 d .
H42A H 0.3945 0.2424 0.3643 0.045 Uiso 1 1 calc R
C33 C -0.0050(10) -0.1673(8) 0.2533(6) 0.036(2) Uani 1 1 d .
H33A H 0.0098 -0.2368 0.2588 0.043 Uiso 1 1 calc R
C50 C -0.0994(8) 0.2943(7) 0.3862(6) 0.031(2) Uani 1 1 d .
H50A H -0.0754 0.3016 0.3287 0.038 Uiso 1 1 calc R
C14 C -0.0942(8) 0.2774(7) 0.1216(6) 0.035(2) Uani 1 1 d .
H14A H -0.1147 0.2784 0.1798 0.042 Uiso 1 1 calc R
C3 C 0.2204(9) 0.4387(7) 0.0531(6) 0.032(2) Uani 1 1 d .
H3A H 0.1374 0.4861 0.0573 0.038 Uiso 1 1 calc R
C21 C 0.1701(10) 0.0067(8) 0.0459(6) 0.039(2) Uani 1 1 d .
H21A H 0.1094 -0.0254 0.0656 0.046 Uiso 1 1 calc R
C49 C -0.0045(8) 0.2526(6) 0.4443(6) 0.029(2) Uani 1 1 d .
C31 C 0.0772(9) -0.0292(7) 0.2320(5) 0.031(2) Uani 1 1 d .
C12 C 0.0795(10) 0.4613(7) 0.2722(7) 0.042(2) Uani 1 1 d .
H12A H 0.1573 0.4186 0.2941 0.050 Uiso 1 1 calc R
C54 C -0.0415(9) 0.2454(8) 0.5274(6) 0.037(2) Uani 1 1 d .
H54A H 0.0212 0.2176 0.5677 0.044 Uiso 1 1 calc R
C24 C 0.3487(10) 0.0973(7) -0.0107(6) 0.039(2) Uani 1 1 d .
H24A H 0.4110 0.1277 -0.0305 0.047 Uiso 1 1 calc R
C20 C 0.2356(9) 0.0379(7) 0.1020(6) 0.032(2) Uani 1 1 d .
C19 C 0.3239(9) 0.0855(7) 0.0740(6) 0.032(2) Uani 1 1 d .
C8 C -0.0848(9) 0.4958(7) 0.1734(6) 0.039(2) Uani 1 1 d .
H8A H -0.1208 0.4771 0.1287 0.047 Uiso 1 1 calc R
C6 C 0.4647(9) 0.3034(8) 0.0398(6) 0.036(2) Uani 1 1 d .
H6A H 0.5479 0.2571 0.0333 0.043 Uiso 1 1 calc R
C2 C 0.2444(8) 0.3471(7) 0.0987(6) 0.032(2) Uani 1 1 d .
C51 C -0.2264(9) 0.3248(8) 0.4116(6) 0.039(2) Uani 1 1 d .
H51A H -0.2902 0.3495 0.3717 0.047 Uiso 1 1 calc R
C11 C 0.0169(11) 0.5493(8) 0.3070(6) 0.043(3) Uani 1 1 d .
H11A H 0.0522 0.5679 0.3520 0.051 Uiso 1 1 calc R
C15 C -0.1749(9) 0.2554(7) 0.0694(6) 0.037(2) Uani 1 1 d .
H15A H -0.2493 0.2409 0.0918 0.045 Uiso 1 1 calc R
C38 C 0.1774(10) 0.3638(8) 0.4964(6) 0.041(3) Uani 1 1 d .
H38A H 0.0959 0.3671 0.5218 0.049 Uiso 1 1 calc R
C5 C 0.4334(9) 0.3978(8) -0.0034(6) 0.039(2) Uani 1 1 d .
H5A H 0.4975 0.4165 -0.0370 0.047 Uiso 1 1 calc R
C4 C 0.3134(9) 0.4625(8) 0.0022(6) 0.039(2) Uani 1 1 d .
H4A H 0.2932 0.5248 -0.0293 0.046 Uiso 1 1 calc R
C43 C 0.2236(9) 0.0961(8) 0.4799(6) 0.036(2) Uani 1 1 d .
C22 C 0.1944(9) 0.0229(8) -0.0390(7) 0.043(3) Uani 1 1 d .
H22A H 0.1478 0.0042 -0.0777 0.051 Uiso 1 1 calc R
C16 C -0.1442(10) 0.2553(8) -0.0151(7) 0.044(3) Uani 1 1 d .
H16A H -0.1991 0.2420 -0.0514 0.053 Uiso 1 1 calc R
C40 C 0.3581(10) 0.4230(8) 0.4805(8) 0.050(3) Uani 1 1 d .
H40A H 0.4009 0.4663 0.4950 0.060 Uiso 1 1 calc R
C25 C 0.3461(9) -0.0793(7) 0.2453(6) 0.034(2) Uani 1 1 d .
C52 C -0.2606(10) 0.3193(8) 0.4944(7) 0.045(3) Uani 1 1 d .
H52A H -0.3483 0.3440 0.5122 0.053 Uiso 1 1 calc R
C30 C 0.3779(12) -0.0985(9) 0.3276(8) 0.063(4) Uani 1 1 d .
H30A H 0.3330 -0.0522 0.3665 0.076 Uiso 1 1 calc R
C53 C -0.1697(9) 0.2784(8) 0.5525(7) 0.041(2) Uani 1 1 d .
H53A H -0.1948 0.2728 0.6099 0.049 Uiso 1 1 calc R
C10 C -0.0976(10) 0.6104(7) 0.2760(7) 0.039(2) Uani 1 1 d .
H10A H -0.1431 0.6697 0.3013 0.047 Uiso 1 1 calc R
C41 C 0.4161(9) 0.3531(9) 0.4235(7) 0.049(3) Uani 1 1 d .
H41A H 0.4979 0.3493 0.3984 0.058 Uiso 1 1 calc R
C35 C -0.1514(9) -0.0007(8) 0.2500(6) 0.039(2) Uani 1 1 d .
H35A H -0.2367 0.0434 0.2508 0.047 Uiso 1 1 calc R
C26 C 0.4150(10) -0.1450(8) 0.1885(7) 0.050(3) Uani 1 1 d .
H26A H 0.3944 -0.1328 0.1315 0.060 Uiso 1 1 calc R
C47 C 0.3740(10) -0.0106(10) 0.5758(7) 0.057(3) Uani 1 1 d .
H47A H 0.4467 -0.0227 0.6078 0.068 Uiso 1 1 calc R
C28 C 0.5454(12) -0.2477(10) 0.2983(8) 0.064(4) Uani 1 1 d .
H28A H 0.6147 -0.3041 0.3153 0.077 Uiso 1 1 calc R
C34 C -0.1282(10) -0.1010(9) 0.2600(6) 0.043(3) Uani 1 1 d .
H34A H -0.1981 -0.1258 0.2718 0.052 Uiso 1 1 calc R
C29 C 0.4737(12) -0.1834(9) 0.3553(8) 0.058(3) Uani 1 1 d .
H29A H 0.4897 -0.1971 0.4130 0.069 Uiso 1 1 calc R
C17 C -0.0363(10) 0.2741(8) -0.0468(7) 0.043(3) Uani 1 1 d .
H17A H -0.0161 0.2731 -0.1051 0.051 Uiso 1 1 calc R
C48 C 0.3271(10) 0.0804(10) 0.5269(7) 0.053(3) Uani 1 1 d .
H48A H 0.3672 0.1299 0.5267 0.064 Uiso 1 1 calc R
C39 C 0.2380(11) 0.4294(9) 0.5162(7) 0.051(3) Uani 1 1 d .
H39A H 0.1973 0.4783 0.5539 0.062 Uiso 1 1 calc R
C23 C 0.2866(10) 0.0665(8) -0.0674(7) 0.041(2) Uani 1 1 d .
H23A H 0.3064 0.0750 -0.1255 0.049 Uiso 1 1 calc R
C45 C 0.2116(14) -0.0619(9) 0.5339(7) 0.058(3) Uani 1 1 d .
H45A H 0.1684 -0.1099 0.5394 0.070 Uiso 1 1 calc R
C27 C 0.5127(11) -0.2272(10) 0.2135(8) 0.062(4) Uani 1 1 d .
H27A H 0.5594 -0.2715 0.1736 0.074 Uiso 1 1 calc R
C46 C 0.3171(14) -0.0782(10) 0.5770(8) 0.069(4) Uani 1 1 d .
H46A H 0.3509 -0.1397 0.6088 0.083 Uiso 1 1 calc R
C9 C -0.1459(9) 0.5847(8) 0.2078(8) 0.049(3) Uani 1 1 d .
H9A H -0.2218 0.6288 0.1845 0.059 Uiso 1 1 calc R
C44 C 0.1650(12) 0.0229(8) 0.4819(8) 0.054(3) Uani 1 1 d .
H44A H 0.0949 0.0314 0.4483 0.065 Uiso 1 1 calc R
Cl2 Cl -0.6867(4) 0.5950(3) 0.2022(3) 0.0908(13) Uani 1 1 d .
Cl3 Cl -0.4159(5) 0.4992(4) 0.2353(4) 0.128(2) Uani 1 1 d .
C55 C -0.5626(16) 0.4850(11) 0.2179(12) 0.105(7) Uani 1 1 d .
H55A H -0.5518 0.4468 0.1684 0.126 Uiso 1 1 calc R
H55B H -0.5867 0.4455 0.2664 0.126 Uiso 1 1 calc R

loop_
_atom_site_aniso_label
_atom_site_aniso_U_11
_atom_site_aniso_U_22
_atom_site_aniso_U_33
_atom_site_aniso_U_23
_atom_site_aniso_U_13
_atom_site_aniso_U_12
Au1 0.02529(19) 0.0318(2) 0.0290(2) 0.00001(14) -0.00444(13) -0.00602(15)
Te1 0.0185(3) 0.0361(4) 0.0363(4) 0.0013(3) -0.0036(2) -0.0037(3)
P1 0.0166(10) 0.0314(13) 0.0303(12) 0.0008(10) -0.0049(9) -0.0052(9)
P3 0.0238(11) 0.0323(13) 0.0289(12) 0.0004(10) -0.0027(9) -0.0096(10)
P2 0.0241(11) 0.0261(13) 0.0332(13) 0.0009(10) -0.0035(9) -0.0058(10)
Cl1 0.0315(13) 0.0580(17) 0.0395(14) 0.0069(12) -0.0095(10) -0.0100(12)
C7 0.015(4) 0.028(5) 0.044(6) 0.004(4) -0.001(4) -0.005(4)
C37 0.019(4) 0.038(6) 0.035(5) 0.005(4) -0.004(4) -0.011(4)
C13 0.025(5) 0.030(5) 0.038(5) 0.000(4) -0.010(4) -0.008(4)
C1 0.016(4) 0.031(5) 0.037(5) 0.003(4) -0.006(4) -0.004(4)
C32 0.027(5) 0.031(5) 0.051(6) -0.006(5) 0.002(4) -0.005(4)
C36 0.024(5) 0.030(5) 0.042(6) -0.004(4) -0.006(4) 0.002(4)
C18 0.031(5) 0.045(6) 0.036(6) -0.009(5) -0.004(4) -0.011(5)
C42 0.028(5) 0.045(6) 0.038(6) -0.005(5) -0.008(4) -0.009(5)
C33 0.042(6) 0.040(6) 0.029(5) -0.003(4) -0.001(4) -0.019(5)
C50 0.019(4) 0.032(5) 0.037(5) 0.013(4) -0.007(4) -0.003(4)
C14 0.023(5) 0.046(6) 0.037(5) -0.001(4) -0.013(4) -0.012(4)
C3 0.028(5) 0.029(5) 0.035(5) 0.003(4) -0.008(4) -0.005(4)
C21 0.046(6) 0.041(6) 0.032(5) -0.007(4) 0.002(4) -0.019(5)
C49 0.021(4) 0.024(5) 0.048(6) 0.001(4) -0.011(4) -0.011(4)
C31 0.035(5) 0.036(5) 0.023(5) 0.001(4) -0.002(4) -0.017(4)
C12 0.034(5) 0.031(6) 0.047(6) 0.003(5) -0.004(5) 0.003(4)
C54 0.023(5) 0.055(7) 0.031(5) -0.003(5) -0.005(4) -0.009(4)
C24 0.039(6) 0.037(6) 0.034(6) -0.003(4) 0.004(4) -0.005(5)
C20 0.030(5) 0.027(5) 0.034(5) -0.013(4) -0.004(4) 0.002(4)
C19 0.028(5) 0.030(5) 0.032(5) -0.002(4) -0.006(4) 0.000(4)
C8 0.024(5) 0.044(6) 0.042(6) 0.000(5) -0.015(4) 0.001(4)
C6 0.020(4) 0.053(7) 0.032(5) 0.003(5) 0.000(4) -0.009(4)
C2 0.011(4) 0.044(6) 0.040(5) -0.002(4) -0.006(4) -0.007(4)
C51 0.025(5) 0.047(6) 0.045(6) 0.011(5) -0.012(4) -0.013(4)
C11 0.053(7) 0.045(7) 0.035(6) -0.008(5) 0.003(5) -0.022(5)
C15 0.025(5) 0.048(6) 0.044(6) 0.005(5) -0.009(4) -0.020(4)
C38 0.035(5) 0.056(7) 0.039(6) -0.015(5) 0.012(4) -0.022(5)
C5 0.035(5) 0.053(7) 0.034(6) 0.005(5) 0.001(4) -0.021(5)
C4 0.033(5) 0.046(6) 0.036(6) 0.013(5) -0.010(4) -0.016(5)
C43 0.031(5) 0.045(6) 0.024(5) -0.003(4) 0.006(4) -0.004(4)
C22 0.028(5) 0.046(6) 0.047(6) -0.004(5) -0.006(5) -0.002(5)
C16 0.041(6) 0.045(6) 0.050(7) 0.001(5) -0.025(5) -0.016(5)
C40 0.041(6) 0.048(7) 0.071(8) -0.010(6) -0.011(6) -0.023(5)
C25 0.025(5) 0.027(5) 0.047(6) -0.004(4) -0.004(4) -0.002(4)
C52 0.024(5) 0.043(6) 0.066(8) 0.000(5) 0.004(5) -0.014(5)
C30 0.062(8) 0.040(7) 0.069(9) -0.018(6) -0.018(7) 0.018(6)
C53 0.024(5) 0.056(7) 0.042(6) 0.001(5) 0.002(4) -0.014(5)
C10 0.036(6) 0.029(5) 0.052(7) -0.010(5) 0.013(5) -0.010(4)
C41 0.021(5) 0.059(8) 0.064(8) -0.015(6) 0.003(5) -0.009(5)
C35 0.023(5) 0.048(7) 0.043(6) -0.005(5) 0.000(4) -0.007(4)
C26 0.038(6) 0.053(7) 0.047(7) 0.019(6) 0.000(5) -0.004(5)
C47 0.026(5) 0.083(9) 0.048(7) 0.016(7) -0.009(5) -0.004(6)
C28 0.041(7) 0.061(8) 0.072(9) 0.016(7) -0.008(6) 0.005(6)
C34 0.030(5) 0.067(8) 0.037(6) -0.010(5) 0.000(4) -0.020(5)
C29 0.058(8) 0.060(8) 0.046(7) -0.006(6) -0.022(6) -0.002(6)
C17 0.035(6) 0.048(7) 0.043(6) -0.007(5) -0.003(5) -0.009(5)
C48 0.025(5) 0.076(9) 0.052(7) 0.006(6) -0.007(5) -0.008(5)
C39 0.049(7) 0.060(8) 0.059(8) -0.024(6) 0.011(6) -0.034(6)
C23 0.038(6) 0.044(6) 0.038(6) -0.005(5) 0.004(4) -0.009(5)
C45 0.083(10) 0.042(7) 0.047(7) 0.004(6) 0.014(7) -0.022(7)
C27 0.049(7) 0.063(8) 0.053(8) -0.006(6) 0.010(6) 0.008(6)
C46 0.063(9) 0.048(8) 0.066(9) 0.024(7) 0.013(7) 0.010(7)
C9 0.021(5) 0.044(7) 0.076(8) 0.000(6) -0.012(5) -0.002(5)
C44 0.067(8) 0.028(6) 0.066(8) 0.004(5) 0.005(6) -0.016(6)
Cl2 0.056(2) 0.062(2) 0.150(4) -0.012(2) 0.012(2) -0.0144(18)
Cl3 0.105(4) 0.101(3) 0.195(5) 0.063(3) -0.094(4) -0.058(3)
C55 0.108(13) 0.076(11) 0.150(16) 0.053(11) -0.091(12) -0.052(10)

loop_
_atom_type_symbol
_atom_type_description
_atom_type_scat_dispersion_real
_atom_type_scat_dispersion_imag
_atom_type_scat_source
C C 0.0033 0.0016 'International Tables Vol C Tables 4.2.6.8 and 6.1.1.4'
H H 0.0000 0.0000 'International Tables Vol C Tables 4.2.6.8 and 6.1.1.4'
P P 0.1023 0.0942 'International Tables Vol C Tables 4.2.6.8 and 6.1.1.4'
Cl Cl 0.1484 0.1585 'International Tables Vol C Tables 4.2.6.8 and 6.1.1.4'
Te Te -0.5308 1.6751 'International Tables Vol C Tables 4.2.6.8 and 6.1.1.4'
Au Au -2.0133 8.8022 'International Tables Vol C Tables 4.2.6.8 and 6.1.1.4'

loop_
_geom_angle_atom_site_label_1
_geom_angle_atom_site_label_2
_geom_angle_atom_site_label_3
_geom_angle
P3 Au1 P1 120.22(9)
P3 Au1 P2 122.33(8)
P1 Au1 P2 112.10(9)
P3 Au1 Te1 129.65(6)
P1 Au1 Te1 82.42(6)
P2 Au1 Te1 77.71(6)
C1 Te1 C19 89.8(3)
C1 Te1 Au1 94.3(2)
C19 Te1 Au1 85.8(3)
C1 Te1 Cl1 78.4(2)
C19 Te1 Cl1 165.4(3)
Au1 Te1 Cl1 103.40(6)
C13 P1 C2 103.5(4)
C13 P1 C7 104.3(4)
C2 P1 C7 102.1(4)
C13 P1 Au1 114.4(3)
C2 P1 Au1 115.2(3)
C7 P1 Au1 115.7(3)
C37 P3 C43 104.5(4)
C37 P3 C49 105.0(4)
C43 P3 C49 101.8(4)
C37 P3 Au1 114.5(3)
C43 P3 Au1 116.0(3)
C49 P3 Au1 113.8(3)
C25 P2 C31 102.8(4)
C25 P2 C20 101.3(4)
C31 P2 C20 105.9(4)
C25 P2 Au1 115.3(3)
C31 P2 Au1 122.8(3)
C20 P2 Au1 106.5(3)
C8 C7 C12 119.8(9)
C8 C7 P1 123.6(8)
C12 C7 P1 116.6(7)
C42 C37 C38 118.7(9)
C42 C37 P3 117.4(8)
C38 C37 P3 123.9(7)
C18 C13 C14 119.0(9)
C18 C13 P1 124.0(7)
C14 C13 P1 116.8(7)
C6 C1 C2 120.4(8)
C6 C1 Te1 117.0(6)
C2 C1 Te1 122.6(7)
C31 C32 C33 121.3(9)
C31 C32 H32A 119.3
C33 C32 H32A 119.3
C31 C36 C35 119.7(9)
C31 C36 H36A 120.2
C35 C36 H36A 120.2
C13 C18 C17 120.0(9)
C13 C18 H18A 120.0
C17 C18 H18A 120.0
C41 C42 C37 121.3(10)
C41 C42 H42A 119.3
C37 C42 H42A 119.3
C34 C33 C32 118.2(9)
C34 C33 H33A 120.9
C32 C33 H33A 120.9
C51 C50 C49 120.7(9)
C51 C50 H50A 119.7
C49 C50 H50A 119.7
C13 C14 C15 120.9(9)
C13 C14 H14A 119.6
C15 C14 H14A 119.6
C4 C3 C2 121.8(9)
C4 C3 H3A 119.1
C2 C3 H3A 119.1
C22 C21 C20 119.4(10)
C22 C21 H21A 120.3
C20 C21 H21A 120.3
C54 C49 C50 118.6(8)
C54 C49 P3 121.5(7)
C50 C49 P3 119.9(7)
C32 C31 C36 119.7(9)
C32 C31 P2 123.2(7)
C36 C31 P2 117.1(7)
C11 C12 C7 120.5(9)
C11 C12 H12A 119.8
C7 C12 H12A 119.8
C49 C54 C53 120.2(9)
C49 C54 H54A 119.9
C53 C54 H54A 119.9
C23 C24 C19 122.3(10)
C23 C24 H24A 118.8
C19 C24 H24A 118.8
C19 C20 C21 120.8(9)
C19 C20 P2 116.2(7)
C21 C20 P2 123.0(8)
C24 C19 C20 118.1(9)
C24 C19 Te1 119.3(7)
C20 C19 Te1 122.6(7)
C7 C8 C9 119.4(10)
C7 C8 H8A 120.3
C9 C8 H8A 120.3
C1 C6 C5 119.0(9)
C1 C6 H6A 120.5
C5 C6 H6A 120.5
C3 C2 C1 117.1(8)
C3 C2 P1 121.3(7)
C1 C2 P1 121.6(7)
C52 C51 C50 119.7(9)
C52 C51 H51A 120.2
C50 C51 H51A 120.2
C12 C11 C10 119.6(10)
C12 C11 H11A 120.2
C10 C11 H11A 120.2
C16 C15 C14 118.7(9)
C16 C15 H15A 120.7
C14 C15 H15A 120.7
C39 C38 C37 120.5(9)
C39 C38 H38A 119.8
C37 C38 H38A 119.8
C4 C5 C6 121.0(9)
C4 C5 H5A 119.5
C6 C5 H5A 119.5
C5 C4 C3 120.5(9)
C5 C4 H4A 119.7
C3 C4 H4A 119.7
C48 C43 C44 119.5(11)
C48 C43 P3 123.0(9)
C44 C43 P3 117.4(8)
C21 C22 C23 120.1(10)
C21 C22 H22A 120.0
C23 C22 H22A 120.0
C17 C16 C15 120.7(9)
C17 C16 H16A 119.7
C15 C16 H16A 119.7
C39 C40 C41 120.1(10)
C39 C40 H40A 120.0
C41 C40 H40A 120.0
C30 C25 C26 118.6(9)
C30 C25 P2 119.8(8)
C26 C25 P2 121.3(8)
C51 C52 C53 120.7(9)
C51 C52 H52A 119.7
C53 C52 H52A 119.7
C25 C30 C29 122.0(11)
C25 C30 H30A 119.0
C29 C30 H30A 119.0
C52 C53 C54 120.0(10)
C52 C53 H53A 120.0
C54 C53 H53A 120.0
C11 C10 C9 119.9(9)
C11 C10 H10A 120.1
C9 C10 H10A 120.1
C42 C41 C40 119.8(10)
C42 C41 H41A 120.1
C40 C41 H41A 120.1
C34 C35 C36 119.3(9)
C34 C35 H35A 120.3
C36 C35 H35A 120.3
C27 C26 C25 120.5(11)
C27 C26 H26A 119.7
C25 C26 H26A 119.7
C46 C47 C48 120.3(11)
C46 C47 H47A 119.9
C48 C47 H47A 119.9
C29 C28 C27 118.2(11)
C29 C28 H28A 120.9
C27 C28 H28A 120.9
C35 C34 C33 121.6(10)
C35 C34 H34A 119.2
C33 C34 H34A 119.2
C28 C29 C30 119.4(11)
C28 C29 H29A 120.3
C30 C29 H29A 120.3
C16 C17 C18 120.7(10)
C16 C17 H17A 119.6
C18 C17 H17A 119.6
C43 C48 C47 119.2(12)
C43 C48 H48A 120.4
C47 C48 H48A 120.4
C40 C39 C38 119.6(10)
C40 C39 H39A 120.2
C38 C39 H39A 120.2
C24 C23 C22 119.1(10)
C24 C23 H23A 120.4
C22 C23 H23A 120.4
C46 C45 C44 121.4(12)
C46 C45 H45A 119.3
C44 C45 H45A 119.3
C26 C27 C28 121.1(11)
C26 C27 H27A 119.5
C28 C27 H27A 119.5
C47 C46 C45 121.1(12)
C47 C46 H46A 119.5
C45 C46 H46A 119.5
C8 C9 C10 120.7(9)
C8 C9 H9A 119.6
C10 C9 H9A 119.6
C45 C44 C43 118.4(12)
C45 C44 H44A 120.8
C43 C44 H44A 120.8
Cl2 C55 Cl3 114.6(8)
Cl2 C55 H55A 108.6
Cl3 C55 H55A 108.6
Cl2 C55 H55B 108.6
Cl3 C55 H55B 108.6
H55A C55 H55B 107.6

loop_
_geom_bond_atom_site_label_1
_geom_bond_atom_site_label_2
_geom_bond_distance
Au1 P3 2.334(3)
Au1 P1 2.396(3)
Au1 P2 2.404(3)
Au1 Te1 2.9373(15)
Te1 C1 2.118(9)
Te1 C19 2.180(9)
Te1 Cl1 3.113(3)
P1 C13 1.820(9)
P1 C2 1.820(9)
P1 C7 1.823(9)
P3 C37 1.818(10)
P3 C43 1.820(10)
P3 C49 1.830(9)
P2 C25 1.819(9)
P2 C31 1.823(9)
P2 C20 1.836(10)
C7 C8 1.380(12)
C7 C12 1.404(14)
C37 C42 1.386(13)
C37 C38 1.397(13)
C13 C18 1.370(13)
C13 C14 1.393(12)
C1 C6 1.388(12)
C1 C2 1.436(12)
C32 C31 1.366(13)
C32 C33 1.407(13)
C32 H32A 0.9500
C36 C31 1.398(13)
C36 C35 1.410(13)
C36 H36A 0.9500
C18 C17 1.397(14)
C18 H18A 0.9500
C42 C41 1.373(14)
C42 H42A 0.9500
C33 C34 1.390(14)
C33 H33A 0.9500
C50 C51 1.373(13)
C50 C49 1.405(12)
C50 H50A 0.9500
C14 C15 1.399(12)
C14 H14A 0.9500
C3 C4 1.375(13)
C3 C2 1.395(13)
C3 H3A 0.9500
C21 C22 1.385(14)
C21 C20 1.393(13)
C21 H21A 0.9500
C49 C54 1.374(13)
C12 C11 1.378(14)
C12 H12A 0.9500
C54 C53 1.384(13)
C54 H54A 0.9500
C24 C23 1.371(14)
C24 C19 1.378(13)
C24 H24A 0.9500
C20 C19 1.388(13)
C8 C9 1.383(14)
C8 H8A 0.9500
C6 C5 1.407(13)
C6 H6A 0.9500
C51 C52 1.361(14)
C51 H51A 0.9500
C11 C10 1.383(14)
C11 H11A 0.9500
C15 C16 1.379(14)
C15 H15A 0.9500
C38 C39 1.392(14)
C38 H38A 0.9500
C5 C4 1.352(14)
C5 H5A 0.9500
C4 H4A 0.9500
C43 C48 1.369(14)
C43 C44 1.397(15)
C22 C23 1.388(14)
C22 H22A 0.9500
C16 C17 1.359(14)
C16 H16A 0.9500
C40 C39 1.385(15)
C40 C41 1.392(15)
C40 H40A 0.9500
C25 C30 1.379(15)
C25 C26 1.380(14)
C52 C53 1.375(14)
C52 H52A 0.9500
C30 C29 1.389(15)
C30 H30A 0.9500
C53 H53A 0.9500
C10 C9 1.391(15)
C10 H10A 0.9500
C41 H41A 0.9500
C35 C34 1.370(15)
C35 H35A 0.9500
C26 C27 1.366(15)
C26 H26A 0.9500
C47 C46 1.314(18)
C47 C48 1.417(17)
C47 H47A 0.9500
C28 C29 1.381(17)
C28 C27 1.420(17)
C28 H28A 0.9500
C34 H34A 0.9500
C29 H29A 0.9500
C17 H17A 0.9500
C48 H48A 0.9500
C39 H39A 0.9500
C23 H23A 0.9500
C45 C46 1.350(18)
C45 C44 1.379(15)
C45 H45A 0.9500
C27 H27A 0.9500
C46 H46A 0.9500
C9 H9A 0.9500
C44 H44A 0.9500
Cl2 C55 1.734(16)
Cl3 C55 1.749(15)
C55 H55A 0.9900
C55 H55B 0.9900

loop_
_geom_torsion_atom_site_label_1
_geom_torsion_atom_site_label_2
_geom_torsion_atom_site_label_3
_geom_torsion_atom_site_label_4
_geom_torsion
P3 Au1 Te1 C1 -108.6(3)
P1 Au1 Te1 C1 14.7(3)
P2 Au1 Te1 C1 129.3(3)
P3 Au1 Te1 C19 161.9(3)
P1 Au1 Te1 C19 -74.8(2)
P2 Au1 Te1 C19 39.9(2)
P3 Au1 Te1 Cl1 -29.59(10)
P1 Au1 Te1 Cl1 93.71(9)
P2 Au1 Te1 Cl1 -151.61(8)
P3 Au1 P1 C13 -126.5(3)
P2 Au1 P1 C13 28.2(4)
Te1 Au1 P1 C13 101.6(3)
P3 Au1 P1 C2 113.7(4)
P2 Au1 P1 C2 -91.5(4)
Te1 Au1 P1 C2 -18.2(4)
P3 Au1 P1 C7 -5.2(3)
P2 Au1 P1 C7 149.5(3)
Te1 Au1 P1 C7 -137.1(3)
P1 Au1 P3 C37 -58.4(3)
P2 Au1 P3 C37 149.5(3)
Te1 Au1 P3 C37 48.2(3)
P1 Au1 P3 C43 179.9(4)
P2 Au1 P3 C43 27.8(4)
Te1 Au1 P3 C43 -73.6(4)
P1 Au1 P3 C49 62.3(3)
P2 Au1 P3 C49 -89.8(3)
Te1 Au1 P3 C49 168.9(3)
P3 Au1 P2 C25 -66.5(4)
P1 Au1 P2 C25 139.4(4)
Te1 Au1 P2 C25 63.0(4)
P3 Au1 P2 C31 60.1(4)
P1 Au1 P2 C31 -94.0(4)
Te1 Au1 P2 C31 -170.5(4)
P3 Au1 P2 C20 -177.9(3)
P1 Au1 P2 C20 28.0(3)
Te1 Au1 P2 C20 -48.5(3)
C13 P1 C7 C8 -6.8(9)
C2 P1 C7 C8 100.7(9)
Au1 P1 C7 C8 -133.4(8)
C13 P1 C7 C12 172.0(7)
C2 P1 C7 C12 -80.5(8)
Au1 P1 C7 C12 45.4(8)
C43 P3 C37 C42 88.3(8)
C49 P3 C37 C42 -165.0(7)
Au1 P3 C37 C42 -39.5(8)
C43 P3 C37 C38 -92.6(9)
C49 P3 C37 C38 14.1(10)
Au1 P3 C37 C38 139.5(8)
C2 P1 C13 C18 8.7(10)
C7 P1 C13 C18 115.2(9)
Au1 P1 C13 C18 -117.4(8)
C2 P1 C13 C14 -176.8(7)
C7 P1 C13 C14 -70.4(8)
Au1 P1 C13 C14 57.0(8)
C19 Te1 C1 C6 -104.8(8)
Au1 Te1 C1 C6 169.5(7)
Cl1 Te1 C1 C6 66.6(7)
C19 Te1 C1 C2 74.0(8)
Au1 Te1 C1 C2 -11.8(8)
Cl1 Te1 C1 C2 -114.6(8)
C14 C13 C18 C17 1.5(15)
P1 C13 C18 C17 175.8(8)
C38 C37 C42 C41 0.8(15)
P3 C37 C42 C41 179.9(8)
C31 C32 C33 C34 1.5(15)
C18 C13 C14 C15 -0.7(14)
P1 C13 C14 C15 -175.5(8)
C51 C50 C49 C54 -1.8(14)
C51 C50 C49 P3 176.2(8)
C37 P3 C49 C54 -73.2(9)
C43 P3 C49 C54 35.4(9)
Au1 P3 C49 C54 160.9(7)
C37 P3 C49 C50 108.9(8)
C43 P3 C49 C50 -142.5(7)
Au1 P3 C49 C50 -17.0(8)
C33 C32 C31 C36 -1.8(15)
C33 C32 C31 P2 178.2(7)
C35 C36 C31 C32 -1.1(14)
C35 C36 C31 P2 178.9(7)
C25 P2 C31 C32 -18.4(9)
C20 P2 C31 C32 87.5(9)
Au1 P2 C31 C32 -150.2(7)
C25 P2 C31 C36 161.6(7)
C20 P2 C31 C36 -92.5(8)
Au1 P2 C31 C36 29.8(9)
C8 C7 C12 C11 -0.7(15)
P1 C7 C12 C11 -179.6(8)
C50 C49 C54 C53 0.3(15)
P3 C49 C54 C53 -177.7(8)
C22 C21 C20 C19 0.4(15)
C22 C21 C20 P2 177.6(7)
C25 P2 C20 C19 -78.3(8)
C31 P2 C20 C19 174.8(7)
Au1 P2 C20 C19 42.6(7)
C25 P2 C20 C21 104.4(9)
C31 P2 C20 C21 -2.5(9)
Au1 P2 C20 C21 -134.7(8)
C23 C24 C19 C20 2.1(15)
C23 C24 C19 Te1 -179.7(8)
C21 C20 C19 C24 -2.6(14)
P2 C20 C19 C24 -180.0(7)
C21 C20 C19 Te1 179.2(7)
P2 C20 C19 Te1 1.9(10)
C1 Te1 C19 C24 53.1(8)
Au1 Te1 C19 C24 147.4(7)
Cl1 Te1 C19 C24 17.6(15)
C1 Te1 C19 C20 -128.8(8)
Au1 Te1 C19 C20 -34.5(7)
Cl1 Te1 C19 C20 -164.3(6)
C12 C7 C8 C9 1.8(15)
P1 C7 C8 C9 -179.4(8)
C2 C1 C6 C5 3.3(14)
Te1 C1 C6 C5 -177.8(7)
C4 C3 C2 C1 1.8(14)
C4 C3 C2 P1 -178.7(7)
C6 C1 C2 C3 -2.6(14)
Te1 C1 C2 C3 178.7(7)
C6 C1 C2 P1 178.0(7)
Te1 C1 C2 P1 -0.8(11)
C13 P1 C2 C3 72.2(9)
C7 P1 C2 C3 -35.9(9)
Au1 P1 C2 C3 -162.2(7)
C13 P1 C2 C1 -108.3(8)
C7 P1 C2 C1 143.6(8)
Au1 P1 C2 C1 17.3(9)
C49 C50 C51 C52 3.5(15)
C7 C12 C11 C10 1.2(15)
C13 C14 C15 C16 -0.7(15)
C42 C37 C38 C39 0.1(16)
P3 C37 C38 C39 -179.0(9)
C1 C6 C5 C4 -3.4(15)
C6 C5 C4 C3 2.7(16)
C2 C3 C4 C5 -1.9(15)
C37 P3 C43 C48 -16.6(10)
C49 P3 C43 C48 -125.7(9)
Au1 P3 C43 C48 110.3(9)
C37 P3 C43 C44 167.7(8)
C49 P3 C43 C44 58.6(9)
Au1 P3 C43 C44 -65.4(9)
C20 C21 C22 C23 2.4(15)
C14 C15 C16 C17 1.4(16)
C31 P2 C25 C30 -86.6(10)
C20 P2 C25 C30 164.1(10)
Au1 P2 C25 C30 49.6(10)
C31 P2 C25 C26 87.6(9)
C20 P2 C25 C26 -21.7(10)
Au1 P2 C25 C26 -136.2(8)
C50 C51 C52 C53 -3.7(16)
C26 C25 C30 C29 -2.5(19)
P2 C25 C30 C29 171.9(11)
C51 C52 C53 C54 2.2(16)
C49 C54 C53 C52 -0.5(16)
C12 C11 C10 C9 -2.8(15)
C37 C42 C41 C40 -0.4(16)
C39 C40 C41 C42 -0.9(18)
C31 C36 C35 C34 4.3(15)
C30 C25 C26 C27 0.1(18)
P2 C25 C26 C27 -174.2(9)
C36 C35 C34 C33 -4.6(15)
C32 C33 C34 C35 1.8(15)
C27 C28 C29 C30 -4(2)
C25 C30 C29 C28 4(2)
C15 C16 C17 C18 -0.6(16)
C13 C18 C17 C16 -0.9(16)
C44 C43 C48 C47 0.8(16)
P3 C43 C48 C47 -174.8(8)
C46 C47 C48 C43 -1.1(18)
C41 C40 C39 C38 1.8(18)
C37 C38 C39 C40 -1.4(18)
C19 C24 C23 C22 0.7(16)
C21 C22 C23 C24 -3.0(15)
C25 C26 C27 C28 0.3(19)
C29 C28 C27 C26 2(2)
C48 C47 C46 C45 -2(2)
C44 C45 C46 C47 5(2)
C7 C8 C9 C10 -3.4(16)
C11 C10 C9 C8 3.9(16)
C46 C45 C44 C43 -5.2(18)
C48 C43 C44 C45 2.2(16)
P3 C43 C44 C45 178.1(9)
